data_2107016
loop_
_publ_author_name
'Klepp, K.O.'
'Parthe, E.'

_publ_section_title
;
 R Pt Si phases (R = La, Ce, Pr, Nd, Sm and Gd) with an ordered Th Si2
 derivative structure
;
_journal_name_full 'Acta Crystallographica B (24,1968-38,1982)'
_journal_page_first 1105
_journal_page_last 1108
_journal_volume 38
_journal_year 1982
_chemical_formula_sum 'La Pt Si'
_space_group_IT_number 109
_symmetry_space_group_name_Hall 'I 4bw -2'
_symmetry_space_group_name_H-M 'I 41 m d'
_cell_angle_alpha 90
_cell_angle_beta 90
_cell_angle_gamma 90
_cell_formula_units_Z 4
_cell_length_a 4.249
_cell_length_b 4.249
_cell_length_c 14.539
_cell_volume 262.487
_citation_journal_id_ASTM ACBCAR
_cod_data_source_file Klepp_ACBCAR_1982_1728.cif
_cod_data_source_block La1Pt1Si1
_cod_original_cell_volume 262.4871
_cod_original_formula_sum 'La1 Pt1 Si1'
_cod_database_code 2107016

loop_
_symmetry_equiv_pos_as_xyz
x,y,z
-y,x+1/2,z+1/4
-x+1/2,-y+1/2,z+1/2
y+1/2,-x,z+3/4
-x,y,z
-y,-x+1/2,z+1/4
x+1/2,-y+1/2,z+1/2
y+1/2,x,z+3/4
x+1/2,y+1/2,z+1/2
-y+1/2,x+1,z+3/4
-x+1,-y+1,z+1
y+1,-x+1/2,z+5/4
-x+1/2,y+1/2,z+1/2
-y+1/2,-x+1,z+3/4
x+1,-y+1,z+1
y+1,x+1/2,z+5/4

loop_
_atom_site_label
_atom_site_type_symbol
_atom_site_fract_x
_atom_site_fract_y
_atom_site_fract_z
_atom_site_occupancy
_atom_site_U_iso_or_equiv
Pt1 Pt+2 0 0 0.419 0.02 0.0
Si1 Si-4 0 0 0.419 0.98 0.0
La1 La+2 0 0 0 1 0.0
Si2 Si-4 0 0 0.585 0.02 0.0
Pt2 Pt+2 0 0 0.585 0.98 0.0
